data_2101902
loop_
_publ_author_name
'F\'abry, J.'
'Petr\'icek, V.'
'Vanek, P.'
'C\'isarov\'a, I.'

_publ_section_title
;
 Phase Transition in K~3~Na(MoO~4~)~2~ and Determination of the Twinned
 Structures of K~3~Na(MoO~4~)~2~ and K~2.5~Na~1.5~(MoO~4~)~2~ at Room
 Temperature
;
_journal_issue 4
_journal_name_full 'Acta Crystallographica Section B'
_journal_page_first 596
_journal_page_last 603
_journal_paper_doi 10.1107/S0108768197002164
_journal_volume 53
_journal_year 1997
_chemical_formula_moiety 'K2.5 Na1.5 (Mo O4)2'
_chemical_formula_structural 'K2.5 Na1.5 (Mo O4)2'
_chemical_formula_sum 'K2.5 Mo2 Na1.5 O8'
_chemical_formula_weight 450.102
_space_group_IT_number 15
_symmetry_cell_setting monoclinic
_symmetry_space_group_name_Hall '-C 2yc'
_symmetry_space_group_name_H-M 'C 1 2/c 1'
_cell_angle_alpha 90.00
_cell_angle_beta 90.00(2)
_cell_angle_gamma 90.00
_cell_formula_units_Z 4
_cell_length_a 10.3849(13)
_cell_length_b 5.9957(7)
_cell_length_c 15.043(2)
_cell_measurement_reflns_used 25
_cell_measurement_temperature 290(2)
_cell_measurement_theta_max 16
_cell_measurement_theta_min 14
_cell_volume 936.6(2)
_computing_cell_refinement 'Enraf-Nonius Software'
_computing_data_collection 'Enraf-Nonius Software'
_computing_data_reduction 'ZPRAC (Fabry, 1993)'
_computing_molecular_graphics 'PICTUR (Dusek, 1993) & ORTEP-III (Burnett and Johnson, 1996)'
_computing_structure_refinement 'SDS (Petricek,1995)'
_computing_structure_solution 'SDS (Petricek, 1995) and PARST95 (Nardelli,1995)'
_diffrn_measurement_device 'Enraf-Nonius CAD-4-MACHIII-PC '
_diffrn_measurement_method \w--2\q
_diffrn_radiation_type 'Mo K\a'
_diffrn_radiation_wavelength 0.71073
_diffrn_reflns_limit_h_max 12
_diffrn_reflns_limit_h_min -12
_diffrn_reflns_limit_k_max 7
_diffrn_reflns_limit_k_min -7
_diffrn_reflns_limit_l_max 18
_diffrn_reflns_limit_l_min 0
_diffrn_reflns_number 1837
_diffrn_reflns_theta_max 26
_diffrn_standards_decay_% 2
_diffrn_standards_interval_time 3600
_diffrn_standards_number 3
_exptl_absorpt_coefficient_mu 3.869
_exptl_absorpt_correction_T_max 0.747
_exptl_absorpt_correction_T_min 0.517
_exptl_absorpt_correction_type ' analytical from crystal shape (Templeton & Templeton, 1978)'
_exptl_absorpt_process_details 'Templeton & Templeton, 1978, analytical'
_exptl_crystal_colour colourless
_exptl_crystal_density_diffrn 3.191
_exptl_crystal_density_meas ?
_exptl_crystal_description plate
_exptl_crystal_F_000 848
_exptl_crystal_size_max 0.35
_exptl_crystal_size_mid 0.35
_exptl_crystal_size_min 0.15
_refine_diff_density_max 2.41
_refine_diff_density_min -1.31
_refine_ls_extinction_coef 0.000012(2)
_refine_ls_extinction_method 'Becker & Coppens, 1974, Lorentzian isotropic'
_refine_ls_goodness_of_fit_all 1.96
_refine_ls_goodness_of_fit_obs 1.96
_refine_ls_matrix_type fullcycle
_refine_ls_number_constraints 22
_refine_ls_number_parameters 73
_refine_ls_number_reflns 1836
_refine_ls_R_factor_obs 0.0442
_refine_ls_shift/esd_max 0.01
_refine_ls_structure_factor_coef F
_refine_ls_weighting_details 'w = 1/[\s^2^(F~o~)+0.0009(F~o~)^2^]'
_refine_ls_weighting_scheme calc
_refine_ls_wR_factor_obs 0.0611
_reflns_number_observed 1824
_reflns_number_total 1836
_reflns_observed_criterion F>3\s(F)
_cod_data_source_file sh0083.cif
_cod_data_source_block K2pt5
_cod_depositor_comments
;
The following automatic conversions were performed:

'_refine_ls_weighting_scheme' value 'w =
1/[\s^2^(F~o~)+0.0009(F~o~)^2^]' was changed to 'calc'. New tag
'_refine_ls_weighting_details' was created. The value of the new tag
was set to 'w = 1/[\s^2^(F~o~)+0.0009(F~o~)^2^]'.

Automatic conversion script
Id: cif_fix_values 3143 2015-03-26 13:38:13Z robertas 
;
_cod_original_cell_volume 936.65
_cod_original_sg_symbol_Hall -C2yc
_cod_original_formula_sum 'K2.5 Na1.5 Mo2 O8'
_cod_database_code 2101902

loop_
_symmetry_equiv_pos_as_xyz
'x, y, z'
'-x, -y, -z'
'-x, y, -z+1/2'
'x, -y, z+1/2'
'x+1/2, y+1/2, z'
'-x+1/2, -y+1/2, -z'
'-x+1/2, y+1/2, -z+1/2'
'x+1/2, -y+1/2, z+1/2'

loop_
_atom_site_aniso_label
_atom_site_aniso_U_11
_atom_site_aniso_U_22
_atom_site_aniso_U_33
_atom_site_aniso_U_12
_atom_site_aniso_U_13
_atom_site_aniso_U_23
_atom_site_aniso_type_symbol
K(1) 0.051(2) 0.0230(10) 0.0289(8) 0.0030(10) 0.005(2) 0.0032(5) K
Na(1) 0.051(2) 0.0230(10) 0.0289(8) 0.0030(10) 0.005(2) 0.0032(5) Na
K(2)) 0.076(4) 0.0230(10) 0.0243(9) 0.0000 0.0010(10) 0.0000 K
Na(2) 0.076(4) 0.0230(10) 0.0243(9) 0.0000 0.0010(10) 0.0000 Na
Na 0.021(4) 0.021(3) 0.021(3) 0.0000(10) 0.005(4) 0.0034(8) Na
Mo 0.0318(8) 0.0125(5) 0.0207(3) -0.0042(2) 0.0006(7) 0.00220(10) Mo
O(1) 0.090(10) 0.056(5) 0.030(3) -0.008(7) -0.004(6) -0.019(3) O
O(2) 0.069(7) 0.027(4) 0.072(3) 0.007(3) -0.013(4) 0.008(4) O
O(3) 0.075(8) 0.020(3) 0.039(3) -0.007(3) -0.005(6) -0.001(2) O
O(4) 0.029(4) 0.113(7) 0.056(5) -0.006(5) 0.027(4) 0.031(6) O

loop_
_atom_site_label
_atom_site_fract_x
_atom_site_fract_y
_atom_site_fract_z
_atom_site_U_iso_or_equiv
_atom_site_thermal_displace_type
_atom_site_refinement_flags
_atom_site_occupancy
_atom_site_type_symbol
K(1) 0.1686(6) 0.4765(3) 0.4137(2) 0.0342(8) Uani P 0.76(2) K
Na(1) 0.1686(6) 0.4765(3) 0.4137(2) 0.0342(8) Uani STP 0.24(2) Na
K(2) 0.0000 0.9487(5) 0.25000 0.0410(10) Uani . 0.98(2) K
Na(2) 0.0000 0.9487(5) 0.25000 0.0410(10) Uani STP 0.02(2) Na
Na 0.0000 0.0000 0.0000 0.021(2) Uani . 1.00000 Na
Mo 0.16600(10) 0.47670(10) 0.13846(3) 0.0217(3) Uani . 1.00000 Mo
O(1) 0.176(2) 0.5380(10) 0.2513(5) 0.060(4) Uani . 1.00000 O
O(2) 0.0910(10) 0.6950(10) 0.0834(5) 0.056(3) Uani . 1.00000 O
O(3) 0.0802(9) 0.2320(10) 0.1205(3) 0.045(3) Uani . 1.00000 O
O(4) 0.3200(9) 0.447(4) 0.0914(8) 0.066(3) Uani . 1.00000 O

loop_
_atom_type_symbol
_atom_type_scat_dispersion_real
_atom_type_scat_dispersion_imag
_atom_type_scat_source
K 0.179 0.250 International_Tables_vol_IV_Table_2.2A_and_2.3.1
Na 0.030 0.025 International_Tables_vol_IV_Table_2.2A_and_2.3.1
Mo -1.825 0.688 International_Tables_vol_IV_Table_2.2A_and_2.3.1
O 0.008 0.006 International_Tables_vol_IV_Table_2.2A_and_2.3.1

loop_
_geom_angle_atom_site_label_1
_geom_angle_atom_site_label_2
_geom_angle_atom_site_label_3
_geom_angle_site_symmetry_1
_geom_angle_site_symmetry_2
_geom_angle_site_symmetry_3
_geom_angle
_geom_angle_publ_flag
O(1) Mo O(2) 1_555 1_555 1_555 109.4(5) no
O(1) Mo O(3) 1_555 1_555 1_555 111.2(5) no
O(1) Mo O(4) 1_555 1_555 1_555 111.2(8) no
O(2) Mo O(3) 1_555 1_555 1_555 109.5(4) no
O(2) Mo O(4) 1_555 1_555 1_555 107.0(5) no
O(3) Mo O(4) 1_555 1_555 1_555 108.5(4) no

loop_
_geom_bond_atom_site_label_1
_geom_bond_atom_site_label_2
_geom_bond_site_symmetry_1
_geom_bond_site_symmetry_2
_geom_bond_distance
_geom_bond_publ_flag
K(1) O(1) 1_555 1_555 2.473(8) yes
K(1) O(1) 1_555 7_545 3.959(11) yes
K(1) O(2) 1_555 3_555 3.000(11) yes
K(1) O(2) 1_555 7_545 3.012(11) yes
K(1) O(2) 1_555 4_565 2.867(8) yes
K(1) O(3) 1_555 3_555 3.016(10) yes
K(1) O(3) 1_555 7_555 3.068(10) yes
K(1) O(3) 1_555 4_565 3.685(6) yes
K(1) O(4) 1_555 7_545 3.179(11) yes
K(1) O(4) 1_555 7_555 2.823(11) yes
K(1) O(4) 1_555 4_565 3.135(11) yes
K(2) O(1) 1_555 1_555 3.063(14) yes
K(2) O(1) 1_555 1_565 3.980(12) yes
K(2) O(1) 1_555 5_455 3.41(2) yes
K(2) O(1) 1_555 3_555 3.063(14) yes
K(2) O(1) 1_555 3_565 3.980(12) yes
K(2) O(1) 1_555 7_555 3.41(2) yes
K(2) O(2) 1_555 1_555 3.081(8) yes
K(2) O(2) 1_555 3_555 3.081(8) yes
K(2) O(3) 1_555 1_565 2.714(6) yes
K(2) O(3) 1_555 3_565 2.714(6) yes
K(2) O(4) 1_555 5_455 3.030(11) yes
K(2) O(4) 1_555 7_555 3.030(11) yes
Na O(2) 1_555 1_545 2.412(8) yes
Na O(2) 1_555 2_565 2.412(8) yes
Na O(3) 1_555 1_555 2.431(6) yes
Na O(3) 1_555 2_555 2.431(6) yes
Na O(4) 1_555 5_445 2.342(10) yes
Na O(4) 1_555 6_555 2.342(10) yes
Mo O(1) 1_555 1_555 1.740(8) yes
Mo O(2) 1_555 1_555 1.732(8) yes
Mo O(3) 1_555 1_555 1.740(7) yes
Mo O(4) 1_555 1_555 1.759(10) yes
